data_2107013
loop_
_publ_author_name
'Kato, K.'

_publ_section_title
;
 Die OD-Struktur von Bleisilicat Pb2 Si O4 und
 Bleisilicat-Germanat-Mischkristall Pb2 (Si Ge) O4
;
_journal_name_full 'Acta Crystallographica B (24,1968-38,1982)'
_journal_page_first 2539
_journal_page_last 2545
_journal_volume 36
_journal_year 1980
_chemical_formula_sum 'Ge0.24 O4 Pb2 Si0.76'
_chemical_name_systematic 'Pb2 ((Si.76 Ge.24) O4)'
_space_group_crystal_system triclinic
_space_group_IT_number 2
_space_group_name_Hall '-F 1'
_space_group_name_H-M_alt 'F -1'
_cell_angle_alpha 90
_cell_angle_beta 97.42
_cell_angle_gamma 90
_cell_formula_units_Z 16
_cell_length_a 39.01
_cell_length_b 7.603
_cell_length_c 12.265
_cell_volume 3607.252
_citation_journal_id_ASTM ACBCAR
_cod_data_source_file Kato_ACBCAR_1980_1268.cif
_cod_data_source_block Ge0.24O4Pb2Si0.76
_cod_depositor_comments
;
 Updating space group information.

 2018-06-13,
 Antanas Vaitkus
;
_cod_database_code 2107013

loop_
_space_group_symop_id
_space_group_symop_operation_xyz
1 x,y,z
2 -x,-y,-z
3 x,y+1/2,z+1/2
4 -x,-y+1/2,-z+1/2
5 x+1/2,y,z+1/2
6 -x+1/2,-y,-z+1/2
7 x+1/2,y+1/2,z
8 -x+1/2,-y+1/2,-z

loop_
_atom_site_label
_atom_site_type_symbol
_atom_site_fract_x
_atom_site_fract_y
_atom_site_fract_z
_atom_site_occupancy
_atom_site_U_iso_or_equiv
O6 O-2 0.0544 0.273 -0.1035 1 0.0
Pb1 Pb+2 0.04661 0.01013 0.27894 1 0.0
Pb2 Pb+2 0.12192 -0.00095 0.12433 1 0.0
O8 O-2 0.1025 0.002 -0.2106 1 0.0
O5 O-2 0.0639 0.301 0.1204 1 0.0
Ge2 Ge+4 -0.04119 0.2156 -0.0111 0.24 0.0
O4 O-2 -0.0603 0.285 -0.133 1 0.0
O7 O-2 0.1016 0.01 0.2913 1 0.0
Si1 Si+4 0.0389 0.2212 0.0079 0.76 0.0
Pb3 Pb+2 0.04638 0.00812 -0.25326 1 0.0
Pb4 Pb+2 0.11894 -0.00077 -0.3791 1 0.0
Ge1 Ge+4 0.0389 0.2212 0.0079 0.24 0.0
O1 O-2 -0.0397 -0.01 -0.0123 1 0.0
Si2 Si+4 -0.04119 0.2156 -0.0111 0.76 0.0
O2 O-2 -0.001 0.279 0.0065 1 0.0
O3 O-2 -0.0627 0.268 0.0916 1 0.0
